data_7118407
loop_
_publ_author_name
'Kai Chen'
'Zi-Zhong Zhu'
'Jia-Xin Liu'
'Xiang-Ying Tang'
'Yin Wei'
'Min Shi'

_publ_section_title
;
 Substrate-controlled Rh(II)-catalyzed single-electron-transfer (SET):
 divergent synthesis of fused indoles
;
_journal_name_full Chem.Commun.
_journal_page_first 350
_journal_volume 52
_journal_year 2016
_chemical_formula_sum 'C16 H13 N'
_chemical_formula_weight 219.27
_chemical_name_systematic
; 
 ? 
;
_space_group_IT_number 61
_symmetry_cell_setting orthorhombic
_symmetry_space_group_name_Hall '-P 2ac 2ab'
_symmetry_space_group_name_H-M 'P b c a'
_atom_sites_solution_hydrogens geom
_atom_sites_solution_primary direct
_atom_sites_solution_secondary difmap
_audit_creation_method SHELXL-97
_audit_update_record
;
2013-07-10 deposited with the CCDC.
2015-10-30 downloaded from the CCDC.
;
_cell_angle_alpha 90.00
_cell_angle_beta 90.00
_cell_angle_gamma 90.00
_cell_formula_units_Z 8
_cell_length_a 16.7246(15)
_cell_length_b 7.1468(7)
_cell_length_c 20.1020(19)
_cell_measurement_reflns_used 1549
_cell_measurement_temperature 293(2)
_cell_measurement_theta_max 39.209
_cell_measurement_theta_min 4.728
_cell_volume 2402.7(4)
_computing_cell_refinement 'Bruker SMART'
_computing_data_collection 'Bruker SMART'
_computing_data_reduction 'Bruker SHELXTL'
_computing_molecular_graphics 'Bruker SHELXTL'
_computing_publication_material 'Bruker SHELXTL'
_computing_structure_refinement 'SHELXL-97 (Sheldrick, 1997)'
_computing_structure_solution 'SHELXS-97 (Sheldrick, 1990)'
_diffrn_ambient_temperature 293(2)
_diffrn_measured_fraction_theta_full 1.000
_diffrn_measured_fraction_theta_max 1.000
_diffrn_measurement_device_type 'CCD area detector'
_diffrn_measurement_method 'phi and omega scans'
_diffrn_radiation_monochromator graphite
_diffrn_radiation_source 'fine-focus sealed tube'
_diffrn_radiation_type MoK\a
_diffrn_radiation_wavelength 0.71073
_diffrn_reflns_av_R_equivalents 0.0377
_diffrn_reflns_av_sigmaI/netI 0.0322
_diffrn_reflns_limit_h_max 20
_diffrn_reflns_limit_h_min -20
_diffrn_reflns_limit_k_max 8
_diffrn_reflns_limit_k_min -8
_diffrn_reflns_limit_l_max 24
_diffrn_reflns_limit_l_min -16
_diffrn_reflns_number 13564
_diffrn_reflns_theta_full 26.00
_diffrn_reflns_theta_max 26.00
_diffrn_reflns_theta_min 2.03
_exptl_absorpt_coefficient_mu 0.070
_exptl_absorpt_correction_T_max 1.00000
_exptl_absorpt_correction_T_min 0.39458
_exptl_absorpt_correction_type empirical
_exptl_absorpt_process_details sadabs
_exptl_crystal_colour colorless
_exptl_crystal_density_diffrn 1.212
_exptl_crystal_density_method 'not measured'
_exptl_crystal_description prismatic
_exptl_crystal_F_000 928
_exptl_crystal_size_max 0.212
_exptl_crystal_size_mid 0.158
_exptl_crystal_size_min 0.112
_refine_diff_density_max 0.143
_refine_diff_density_min -0.121
_refine_diff_density_rms 0.030
_refine_ls_extinction_coef 0.0022(6)
_refine_ls_extinction_expression Fc^*^=kFc[1+0.001xFc^2^\l^3^/sin(2\q)]^-1/4^
_refine_ls_extinction_method SHELXL
_refine_ls_goodness_of_fit_ref 1.049
_refine_ls_hydrogen_treatment constr
_refine_ls_matrix_type full
_refine_ls_number_parameters 155
_refine_ls_number_reflns 2372
_refine_ls_number_restraints 0
_refine_ls_restrained_S_all 1.049
_refine_ls_R_factor_all 0.0743
_refine_ls_R_factor_gt 0.0457
_refine_ls_shift/su_max 0.000
_refine_ls_shift/su_mean 0.000
_refine_ls_structure_factor_coef Fsqd
_refine_ls_weighting_details 'calc w=1/[\s^2^(Fo^2^)+(0.0655P)^2^+0.1806P] where P=(Fo^2^+2Fc^2^)/3'
_refine_ls_weighting_scheme calc
_refine_ls_wR_factor_gt 0.1231
_refine_ls_wR_factor_ref 0.1409
_reflns_number_gt 1533
_reflns_number_total 2372
_reflns_threshold_expression >2sigma(I)
_cod_data_source_file c5cc07292a2.cif
_cod_data_source_block cd213396
_cod_original_sg_symbol_H-M Pbca
_cod_database_code 7118407

loop_
_symmetry_equiv_pos_as_xyz
'x, y, z'
'-x+1/2, -y, z+1/2'
'-x, y+1/2, -z+1/2'
'x+1/2, -y+1/2, -z'
'-x, -y, -z'
'x-1/2, y, -z-1/2'
'x, -y-1/2, z-1/2'
'-x-1/2, y-1/2, z'

loop_
_atom_site_label
_atom_site_type_symbol
_atom_site_fract_x
_atom_site_fract_y
_atom_site_fract_z
_atom_site_U_iso_or_equiv
_atom_site_adp_type
_atom_site_occupancy
_atom_site_symmetry_multiplicity
_atom_site_calc_flag
_atom_site_refinement_flags
_atom_site_disorder_assembly
_atom_site_disorder_group
N1 N 0.73625(8) 1.00097(19) 0.66623(8) 0.0673(4) Uani 1 1 d . . .
C1 C 0.86348(9) 1.0067(2) 0.69681(8) 0.0536(4) Uani 1 1 d . . .
C2 C 0.81178(10) 1.0227(2) 0.64115(9) 0.0600(5) Uani 1 1 d . . .
C3 C 0.83984(14) 1.0492(3) 0.57721(10) 0.0821(6) Uani 1 1 d . . .
H3 H 0.8049 1.0589 0.5414 0.099 Uiso 1 1 calc R . .
C4 C 0.92094(16) 1.0609(3) 0.56847(11) 0.0959(7) Uani 1 1 d . . .
H4 H 0.9414 1.0816 0.5261 0.115 Uiso 1 1 calc R . .
C5 C 0.97300(13) 1.0424(3) 0.62170(11) 0.0899(7) Uani 1 1 d . . .
H5 H 1.0278 1.0490 0.6142 0.108 Uiso 1 1 calc R . .
C6 C 0.94541(11) 1.0145(2) 0.68498(10) 0.0678(5) Uani 1 1 d . . .
H6 H 0.9813 1.0008 0.7200 0.081 Uiso 1 1 calc R . .
C7 C 0.73861(10) 0.9790(2) 0.73293(9) 0.0598(4) Uani 1 1 d . . .
C8 C 0.81549(9) 0.9796(2) 0.75631(8) 0.0521(4) Uani 1 1 d . . .
C9 C 0.84080(9) 0.9572(2) 0.82540(8) 0.0551(4) Uani 1 1 d . . .
C10 C 0.90775(11) 1.0451(3) 0.85149(9) 0.0724(5) Uani 1 1 d . . .
H10 H 0.9398 1.1180 0.8239 0.087 Uiso 1 1 calc R . .
C11 C 0.92744(15) 1.0258(4) 0.91761(11) 0.0982(7) Uani 1 1 d . . .
H11 H 0.9722 1.0867 0.9344 0.118 Uiso 1 1 calc R . .
C12 C 0.88140(17) 0.9173(4) 0.95887(11) 0.1082(8) Uani 1 1 d . . .
H12 H 0.8951 0.9042 1.0035 0.130 Uiso 1 1 calc R . .
C13 C 0.81532(14) 0.8287(3) 0.93422(10) 0.0928(7) Uani 1 1 d . . .
H13 H 0.7840 0.7549 0.9620 0.111 Uiso 1 1 calc R . .
C14 C 0.79518(11) 0.8487(3) 0.86861(9) 0.0715(5) Uani 1 1 d . . .
H14 H 0.7499 0.7883 0.8525 0.086 Uiso 1 1 calc R . .
C15 C 0.64860(10) 1.0173(2) 0.66277(11) 0.0739(6) Uani 1 1 d . . .
H15A H 0.6227 0.9179 0.6380 0.089 Uiso 1 1 calc R . .
H15B H 0.6297 1.1395 0.6488 0.089 Uiso 1 1 calc R . .
C16 C 0.64890(9) 0.9878(2) 0.73888(10) 0.0701(5) Uani 1 1 d . . .
H16A H 0.6292 1.0937 0.7642 0.084 Uiso 1 1 calc R . .
H16B H 0.6242 0.8718 0.7533 0.084 Uiso 1 1 calc R . .

loop_
_atom_site_aniso_label
_atom_site_aniso_U_11
_atom_site_aniso_U_22
_atom_site_aniso_U_33
_atom_site_aniso_U_23
_atom_site_aniso_U_13
_atom_site_aniso_U_12
N1 0.0542(9) 0.0756(10) 0.0722(10) -0.0034(7) -0.0143(8) -0.0028(7)
C1 0.0513(9) 0.0453(9) 0.0641(10) -0.0062(7) -0.0031(7) 0.0018(7)
C2 0.0633(11) 0.0537(9) 0.0629(11) -0.0090(8) -0.0037(8) 0.0036(7)
C3 0.1024(16) 0.0800(13) 0.0640(12) -0.0114(9) -0.0068(11) 0.0190(11)
C4 0.1101(18) 0.1031(17) 0.0746(14) -0.0033(12) 0.0278(14) 0.0221(14)
C5 0.0722(13) 0.1007(16) 0.0966(17) -0.0031(12) 0.0266(12) 0.0137(11)
C6 0.0535(10) 0.0686(11) 0.0814(13) -0.0053(9) 0.0047(9) 0.0077(8)
C7 0.0509(10) 0.0575(10) 0.0711(11) -0.0022(8) -0.0047(8) -0.0054(7)
C8 0.0453(9) 0.0457(8) 0.0652(10) -0.0031(7) -0.0030(7) -0.0013(6)
C9 0.0555(10) 0.0484(9) 0.0615(10) -0.0046(7) -0.0019(8) 0.0068(7)
C10 0.0605(11) 0.0816(13) 0.0751(12) -0.0026(9) -0.0127(9) 0.0019(9)
C11 0.0856(15) 0.131(2) 0.0779(15) -0.0081(13) -0.0275(12) 0.0084(13)
C12 0.122(2) 0.140(2) 0.0624(14) 0.0019(14) -0.0103(14) 0.0268(18)
C13 0.1131(17) 0.0978(16) 0.0674(13) 0.0087(11) 0.0151(12) 0.0104(13)
C14 0.0764(12) 0.0683(12) 0.0699(12) -0.0022(9) 0.0100(10) -0.0039(9)
C15 0.0570(11) 0.0559(10) 0.1090(16) -0.0131(9) -0.0288(10) 0.0018(8)
C16 0.0451(9) 0.0573(10) 0.1078(16) -0.0082(9) -0.0041(9) -0.0060(7)

loop_
_atom_type_symbol
_atom_type_description
_atom_type_scat_dispersion_real
_atom_type_scat_dispersion_imag
_atom_type_scat_source
C C 0.0033 0.0016 'International Tables Vol C Tables 4.2.6.8 and 6.1.1.4'
H H 0.0000 0.0000 'International Tables Vol C Tables 4.2.6.8 and 6.1.1.4'
N N 0.0061 0.0033 'International Tables Vol C Tables 4.2.6.8 and 6.1.1.4'

loop_
_geom_angle_atom_site_label_1
_geom_angle_atom_site_label_2
_geom_angle_atom_site_label_3
_geom_angle
_geom_angle_site_symmetry_1
_geom_angle_site_symmetry_3
C7 N1 C2 110.60(13) . .
C7 N1 C15 94.90(14) . .
C2 N1 C15 153.17(16) . .
C6 C1 C2 117.53(16) . .
C6 C1 C8 133.59(16) . .
C2 C1 C8 108.85(14) . .
N1 C2 C3 132.20(17) . .
N1 C2 C1 105.24(15) . .
C3 C2 C1 122.54(17) . .
C4 C3 C2 117.63(19) . .
C4 C3 H3 121.2 . .
C2 C3 H3 121.2 . .
C3 C4 C5 121.1(2) . .
C3 C4 H4 119.4 . .
C5 C4 H4 119.4 . .
C6 C5 C4 121.3(2) . .
C6 C5 H5 119.3 . .
C4 C5 H5 119.3 . .
C5 C6 C1 119.79(19) . .
C5 C6 H6 120.1 . .
C1 C6 H6 120.1 . .
N1 C7 C8 111.59(15) . .
N1 C7 C16 92.57(13) . .
C8 C7 C16 155.24(17) . .
C7 C8 C1 103.68(14) . .
C7 C8 C9 126.74(15) . .
C1 C8 C9 129.57(14) . .
C10 C9 C14 117.30(17) . .
C10 C9 C8 122.96(16) . .
C14 C9 C8 119.69(15) . .
C11 C10 C9 120.9(2) . .
C11 C10 H10 119.6 . .
C9 C10 H10 119.6 . .
C12 C11 C10 120.4(2) . .
C12 C11 H11 119.8 . .
C10 C11 H11 119.8 . .
C13 C12 C11 119.8(2) . .
C13 C12 H12 120.1 . .
C11 C12 H12 120.1 . .
C12 C13 C14 120.0(2) . .
C12 C13 H13 120.0 . .
C14 C13 H13 120.0 . .
C13 C14 C9 121.63(18) . .
C13 C14 H14 119.2 . .
C9 C14 H14 119.2 . .
N1 C15 C16 86.51(12) . .
N1 C15 H15A 114.2 . .
C16 C15 H15A 114.2 . .
N1 C15 H15B 114.2 . .
C16 C15 H15B 114.2 . .
H15A C15 H15B 111.4 . .
C7 C16 C15 86.00(13) . .
C7 C16 H16A 114.3 . .
C15 C16 H16A 114.3 . .
C7 C16 H16B 114.3 . .
C15 C16 H16B 114.3 . .
H16A C16 H16B 111.5 . .

loop_
_geom_bond_atom_site_label_1
_geom_bond_atom_site_label_2
_geom_bond_distance
_geom_bond_site_symmetry_2
N1 C7 1.350(2) .
N1 C2 1.369(2) .
N1 C15 1.472(2) .
C1 C6 1.392(2) .
C1 C2 1.419(2) .
C1 C8 1.453(2) .
C2 C3 1.381(3) .
C3 C4 1.370(3) .
C3 H3 0.9300 .
C4 C5 1.386(3) .
C4 H4 0.9300 .
C5 C6 1.368(3) .
C5 H5 0.9300 .
C6 H6 0.9300 .
C7 C8 1.369(2) .
C7 C16 1.507(2) .
C8 C9 1.461(2) .
C9 C10 1.387(2) .
C9 C14 1.392(2) .
C10 C11 1.376(3) .
C10 H10 0.9300 .
C11 C12 1.372(3) .
C11 H11 0.9300 .
C12 C13 1.367(3) .
C12 H12 0.9300 .
C13 C14 1.369(2) .
C13 H13 0.9300 .
C14 H14 0.9300 .
C15 C16 1.545(3) .
C15 H15A 0.9700 .
C15 H15B 0.9700 .
C16 H16A 0.9700 .
C16 H16B 0.9700 .

loop_
_geom_torsion_atom_site_label_1
_geom_torsion_atom_site_label_2
_geom_torsion_atom_site_label_3
_geom_torsion_atom_site_label_4
_geom_torsion
_geom_torsion_site_symmetry_1
_geom_torsion_site_symmetry_2
_geom_torsion_site_symmetry_3
_geom_torsion_site_symmetry_4
C7 N1 C2 C3 -179.93(17) . . . .
C15 N1 C2 C3 -19.0(4) . . . .
C7 N1 C2 C1 1.90(17) . . . .
C15 N1 C2 C1 162.8(3) . . . .
C6 C1 C2 N1 176.96(13) . . . .
C8 C1 C2 N1 -1.48(16) . . . .
C6 C1 C2 C3 -1.4(2) . . . .
C8 C1 C2 C3 -179.88(15) . . . .
N1 C2 C3 C4 -178.16(19) . . . .
C1 C2 C3 C4 -0.2(3) . . . .
C2 C3 C4 C5 1.4(3) . . . .
C3 C4 C5 C6 -0.9(3) . . . .
C4 C5 C6 C1 -0.8(3) . . . .
C2 C1 C6 C5 1.9(2) . . . .
C8 C1 C6 C5 179.90(17) . . . .
C2 N1 C7 C8 -1.65(18) . . . .
C15 N1 C7 C8 -173.15(13) . . . .
C2 N1 C7 C16 172.83(13) . . . .
C15 N1 C7 C16 1.33(13) . . . .
N1 C7 C8 C1 0.64(16) . . . .
C16 C7 C8 C1 -166.1(3) . . . .
N1 C7 C8 C9 -179.28(13) . . . .
C16 C7 C8 C9 14.0(4) . . . .
C6 C1 C8 C7 -177.54(17) . . . .
C2 C1 C8 C7 0.55(16) . . . .
C6 C1 C8 C9 2.4(3) . . . .
C2 C1 C8 C9 -179.54(14) . . . .
C7 C8 C9 C10 -147.01(17) . . . .
C1 C8 C9 C10 33.1(2) . . . .
C7 C8 C9 C14 30.7(2) . . . .
C1 C8 C9 C14 -149.18(16) . . . .
C14 C9 C10 C11 -0.4(3) . . . .
C8 C9 C10 C11 177.35(17) . . . .
C9 C10 C11 C12 0.7(3) . . . .
C10 C11 C12 C13 -0.4(4) . . . .
C11 C12 C13 C14 -0.2(4) . . . .
C12 C13 C14 C9 0.4(3) . . . .
C10 C9 C14 C13 -0.1(3) . . . .
C8 C9 C14 C13 -177.96(16) . . . .
C7 N1 C15 C16 -1.30(12) . . . .
C2 N1 C15 C16 -163.4(3) . . . .
N1 C7 C16 C15 -1.27(12) . . . .
C8 C7 C16 C15 166.4(3) . . . .
N1 C15 C16 C7 1.17(11) . . . .
